data_7710204
loop_
_publ_author_name
'Ghosh, Subrata'
'Bagchi, Sukanya'
'Kamilya, Sujit'
'Mehta, Sakshi'
'Sarkar, Debopam'
'Herchel, Radovan'
'Mondal, Abhishake'

_publ_section_title
;
 Impact of counter anions on spin-state switching of manganese(iii)
 complexes containing an azobenzene ligand
;
_journal_name_full 'Dalton Transactions'
_journal_paper_doi 10.1039/D2DT00660J
_journal_year 2022
_chemical_formula_sum 'C38 H42 Cl Mn N10 O6'
_chemical_formula_weight 825.20
_space_group_crystal_system monoclinic
_space_group_IT_number 14
_space_group_name_Hall '-P 2ybc'
_space_group_name_H-M_alt 'P 1 21/c 1'
_atom_sites_solution_hydrogens mixed
_audit_creation_method SHELXL-2018/3
_audit_update_record
;
2022-04-14 deposited with the CCDC.	2022-04-21 downloaded from the CCDC.
;
_cell_angle_alpha 90
_cell_angle_beta 97.7740(10)
_cell_angle_gamma 90
_cell_formula_units_Z 4
_cell_length_a 7.9902(4)
_cell_length_b 23.8380(13)
_cell_length_c 20.9130(11)
_cell_measurement_reflns_used 9968
_cell_measurement_temperature 100(2)
_cell_measurement_theta_max 30.28
_cell_measurement_theta_min 2.57
_cell_volume 3946.7(4)
_computing_cell_refinement 'Bruker SAINT'
_computing_data_collection 'Bruker APEX2'
_computing_data_reduction 'Bruker SAINT'
_computing_molecular_graphics 'Mercury 2020.1'
_computing_publication_material 'CrystalMaker 10.6'
_computing_structure_refinement 'SHELXL-2018/3 (Sheldrick, 2018)'
_computing_structure_solution 'SHELXT 2018/2 (Sheldrick, 2018)'
_diffrn_ambient_temperature 100(2)
_diffrn_measured_fraction_theta_full 0.999
_diffrn_measured_fraction_theta_max 0.993
_diffrn_measurement_device_type 'Bruker APEX-II CCD'
_diffrn_measurement_method '\f and \w scans'
_diffrn_radiation_type MoK\a
_diffrn_radiation_wavelength 0.71073
_diffrn_reflns_av_R_equivalents 0.0422
_diffrn_reflns_av_unetI/netI 0.0357
_diffrn_reflns_Laue_measured_fraction_full 0.999
_diffrn_reflns_Laue_measured_fraction_max 0.993
_diffrn_reflns_limit_h_max 11
_diffrn_reflns_limit_h_min -11
_diffrn_reflns_limit_k_max 30
_diffrn_reflns_limit_k_min -33
_diffrn_reflns_limit_l_max 29
_diffrn_reflns_limit_l_min -29
_diffrn_reflns_number 52880
_diffrn_reflns_point_group_measured_fraction_full 0.999
_diffrn_reflns_point_group_measured_fraction_max 0.993
_diffrn_reflns_theta_full 25.242
_diffrn_reflns_theta_max 30.497
_diffrn_reflns_theta_min 2.143
_diffrn_source 'sealed tube'
_exptl_absorpt_coefficient_mu 0.461
_exptl_absorpt_correction_T_max 0.781
_exptl_absorpt_correction_T_min 0.635
_exptl_absorpt_correction_type multi-scan
_exptl_absorpt_process_details SADABS
_exptl_crystal_colour brown
_exptl_crystal_density_diffrn 1.389
_exptl_crystal_description parallelepiped
_exptl_crystal_F_000 1720
_exptl_crystal_size_max 0.44
_exptl_crystal_size_mid 0.27
_exptl_crystal_size_min 0.11
_refine_diff_density_max 0.933
_refine_diff_density_min -0.624
_refine_diff_density_rms 0.072
_refine_ls_extinction_method none
_refine_ls_goodness_of_fit_ref 1.042
_refine_ls_hydrogen_treatment mixed
_refine_ls_matrix_type full
_refine_ls_number_parameters 560
_refine_ls_number_reflns 11947
_refine_ls_number_restraints 0
_refine_ls_restrained_S_all 1.042
_refine_ls_R_factor_all 0.0713
_refine_ls_R_factor_gt 0.0535
_refine_ls_shift/su_max 0.006
_refine_ls_shift/su_mean 0.000
_refine_ls_structure_factor_coef Fsqd
_refine_ls_weighting_details 'w=1/[\s^2^(Fo^2^)+(0.0481P)^2^+4.8204P] where P=(Fo^2^+2Fc^2^)/3'
_refine_ls_weighting_scheme calc
_refine_ls_wR_factor_gt 0.1234
_refine_ls_wR_factor_ref 0.1332
_reflns_Friedel_coverage 0.000
_reflns_number_gt 9403
_reflns_number_total 11947
_reflns_threshold_expression 'I > 2\s(I)'
_cod_data_source_file d2dt00660j2.cif
_cod_data_source_block Complex3_100K
_cod_original_sg_symbol_H-M 'P 21/c'
_cod_database_code 7710204
_shelx_shelxl_version_number 2018/3
_shelx_space_group_comment
;
The symmetry employed for this shelxl refinement is uniquely defined
by the following loop, which should always be used as a source of
symmetry information in preference to the above space-group names.
They are only intended as comments.
;
_shelx_estimated_absorpt_t_min 0.664
_shelx_estimated_absorpt_t_max 0.822

loop_
_space_group_symop_operation_xyz
'x, y, z'
'-x, y+1/2, -z+1/2'
'-x, -y, -z'
'x, -y-1/2, z-1/2'

loop_
_atom_site_label
_atom_site_type_symbol
_atom_site_fract_x
_atom_site_fract_y
_atom_site_fract_z
_atom_site_U_iso_or_equiv
_atom_site_adp_type
_atom_site_occupancy
_atom_site_site_symmetry_order
_atom_site_calc_flag
_atom_site_refinement_flags_posn
_atom_site_refinement_flags_adp
_atom_site_refinement_flags_occupancy
_atom_site_disorder_assembly
_atom_site_disorder_group
Mn1 Mn 0.93435(3) 0.76252(2) 0.50304(2) 0.01699(7) Uani 1 1 d . . . . .
O2 O 0.89052(16) 0.83927(6) 0.51054(7) 0.0199(3) Uani 1 1 d . . . . .
O1 O 0.96706(17) 0.68553(6) 0.49272(7) 0.0225(3) Uani 1 1 d . . . . .
O3 O 1.36380(19) 0.67831(8) 0.64859(8) 0.0371(4) Uani 1 1 d . . . . .
N1 N 1.1699(2) 0.77662(7) 0.45987(8) 0.0210(3) Uani 1 1 d . . . . .
N8 N 0.1537(2) 0.91311(7) 0.40620(9) 0.0237(3) Uani 1 1 d . . . . .
N3 N 0.7649(2) 0.74221(7) 0.56717(8) 0.0219(3) Uani 1 1 d . . . . .
N2 N 1.1214(2) 0.77312(7) 0.59281(8) 0.0207(3) Uani 1 1 d . . . . .
N7 N 0.2642(2) 0.93968(7) 0.44244(9) 0.0233(3) Uani 1 1 d . . . . .
N4 N 0.8138(2) 0.76969(7) 0.40626(8) 0.0207(3) Uani 1 1 d . . . . .
N10 N 0.0458(6) 0.88544(16) 0.7946(2) 0.0903(12) Uani 1 1 d . . . . .
N9 N 0.5816(5) 0.88364(14) 0.7033(2) 0.0758(9) Uani 1 1 d . . . . .
Cl Cl 1.40991(7) 0.67944(3) 0.71714(3) 0.03794(15) Uani 1 1 d . . . . .
C19 C -0.3025(3) 0.99853(10) 0.35021(12) 0.0330(5) Uani 1 1 d . . . . .
H19 H -0.403741 1.017010 0.336881 0.040 Uiso 1 1 calc R U . . .
C28 C 0.6773(2) 0.69708(9) 0.56089(11) 0.0264(4) Uani 1 1 d . . . . .
C22 C 0.8356(3) 0.65078(9) 0.48057(10) 0.0259(4) Uani 1 1 d . . . . .
C17 C -0.1202(3) 0.91951(9) 0.34450(11) 0.0278(4) Uani 1 1 d . . . . .
H17 H -0.099307 0.884667 0.327200 0.033 Uiso 1 1 calc R U . . .
C18 C -0.2727(3) 0.94681(10) 0.32505(12) 0.0310(5) Uani 1 1 d . . . . .
H18 H -0.354150 0.930070 0.295107 0.037 Uiso 1 1 calc R U . . .
C5 C 0.8761(3) 0.73771(9) 0.35413(10) 0.0243(4) Uani 1 1 d . . . . .
H5A H 0.801644 0.743829 0.314119 0.029 Uiso 1 1 calc R U . . .
H5B H 0.874771 0.697985 0.364110 0.029 Uiso 1 1 calc R U . . .
C3 C 1.1901(2) 0.74248(9) 0.40242(10) 0.0252(4) Uani 1 1 d . . . . .
H3A H 1.184176 0.703049 0.413369 0.030 Uiso 1 1 calc R U . . .
H3B H 1.300741 0.749523 0.389924 0.030 Uiso 1 1 calc R U . . .
C1 C 1.2744(2) 0.79781(9) 0.57206(10) 0.0244(4) Uani 1 1 d . . . . .
H1A H 1.369131 0.793752 0.605996 0.029 Uiso 1 1 calc R U . . .
H1B H 1.256858 0.837483 0.563244 0.029 Uiso 1 1 calc R U . . .
C13 C 0.5244(2) 0.92812(8) 0.51255(10) 0.0235(4) Uani 1 1 d . . . . .
H13 H 0.488580 0.956635 0.537850 0.028 Uiso 1 1 calc R U . . .
C8 C 0.7505(3) 0.77744(10) 0.62411(10) 0.0263(4) Uani 1 1 d . . . . .
H8A H 0.659739 0.763315 0.646073 0.032 Uiso 1 1 calc R U . . .
H8B H 0.722139 0.815477 0.610132 0.032 Uiso 1 1 calc R U . . .
C6 C 1.0633(3) 0.80549(9) 0.64584(10) 0.0260(4) Uani 1 1 d . . . . .
H6A H 1.031496 0.842925 0.630560 0.031 Uiso 1 1 calc R U . . .
H6B H 1.155586 0.809036 0.680845 0.031 Uiso 1 1 calc R U . . .
C14 C 0.6795(2) 0.90337(8) 0.53040(10) 0.0226(4) Uani 1 1 d . . . . .
H14 H 0.746310 0.914859 0.568009 0.027 Uiso 1 1 calc R U . . .
C7 C 0.9142(3) 0.77809(10) 0.67106(10) 0.0270(4) Uani 1 1 d . . . . .
H7A H 0.893599 0.797551 0.709971 0.032 Uiso 1 1 calc R U . . .
H7B H 0.944320 0.739702 0.682943 0.032 Uiso 1 1 calc R U . . .
C15 C 0.7377(2) 0.86094(8) 0.49234(9) 0.0187(3) Uani 1 1 d . . . . .
C4 C 1.0554(3) 0.75533(9) 0.34545(10) 0.0253(4) Uani 1 1 d . . . . .
H4A H 1.086177 0.736661 0.307513 0.030 Uiso 1 1 calc R U . . .
H4B H 1.055752 0.795383 0.337295 0.030 Uiso 1 1 calc R U . . .
C9 C 0.6932(2) 0.80457(9) 0.39072(10) 0.0217(4) Uani 1 1 d . . . . .
C12 C 0.4204(2) 0.91092(8) 0.45693(10) 0.0211(4) Uani 1 1 d . . . . .
C2 C 1.3113(2) 0.76797(9) 0.51199(10) 0.0242(4) Uani 1 1 d . . . . .
H2A H 1.414833 0.782474 0.498856 0.029 Uiso 1 1 calc R U . . .
H2B H 1.326336 0.728185 0.520693 0.029 Uiso 1 1 calc R U . . .
C11 C 0.4773(2) 0.87005(8) 0.41764(10) 0.0208(4) Uani 1 1 d . . . . .
H11 H 0.410731 0.859778 0.379473 0.025 Uiso 1 1 calc R U . . .
C16 C 0.0005(2) 0.94422(8) 0.38959(10) 0.0226(4) Uani 1 1 d . . . . .
O5 O 1.5851(3) 0.69032(13) 0.73108(10) 0.0697(8) Uani 1 1 d . . . . .
C10 C 0.6338(2) 0.84435(8) 0.43515(9) 0.0198(4) Uani 1 1 d . . . . .
C35 C 0.4618(6) 0.8420(2) 0.8006(2) 0.0897(15) Uani 1 1 d . . . . .
H35A H 0.428140 0.803993 0.790569 0.135 Uiso 1 1 calc R U . . .
H35B H 0.365698 0.863205 0.809815 0.135 Uiso 1 1 calc R U . . .
H35C H 0.547062 0.842378 0.837680 0.135 Uiso 1 1 calc R U . . .
C37 C -0.0938(6) 0.97672(17) 0.74912(19) 0.0826(14) Uani 1 1 d . . . . .
H37A H -0.208278 0.969102 0.730754 0.124 Uiso 1 1 calc R U . . .
H37B H -0.033106 0.991992 0.716545 0.124 Uiso 1 1 calc R U . . .
H37C H -0.093247 1.003239 0.783697 0.124 Uiso 1 1 calc R U . . .
C36 C 0.5280(4) 0.86644(17) 0.74674(18) 0.0584(8) Uani 1 1 d . . . . .
C38 C -0.0157(6) 0.92641(16) 0.77322(18) 0.0638(10) Uani 1 1 d . . . . .
C31 C 0.1423(4) 0.39512(12) 0.33112(14) 0.0467(7) Uani 1 1 d . . . . .
H31 H 0.149761 0.366706 0.301167 0.056 Uiso 1 1 calc R U . . .
C32 C -0.0007(4) 0.40004(11) 0.36028(14) 0.0446(7) Uani 1 1 d . . . . .
H32 H -0.089518 0.375019 0.349886 0.054 Uiso 1 1 calc R U . . .
C33 C -0.0137(3) 0.44199(11) 0.40509(14) 0.0427(6) Uani 1 1 d . . . . .
H33 H -0.110752 0.445097 0.424872 0.051 Uiso 1 1 calc R U . . .
C30 C 0.2751(4) 0.43191(12) 0.34580(14) 0.0453(6) Uani 1 1 d . . . . .
H30 H 0.371594 0.428435 0.325753 0.054 Uiso 1 1 calc R U . . .
C27 C 0.6890(3) 0.65592(9) 0.51134(11) 0.0285(4) Uani 1 1 d . . . . .
C21 C -0.0301(3) 0.99628(9) 0.41565(11) 0.0271(4) Uani 1 1 d . . . . .
H21 H 0.050172 1.012779 0.446244 0.033 Uiso 1 1 calc R U . . .
C23 C 0.8422(3) 0.60635(9) 0.43729(12) 0.0338(5) Uani 1 1 d . . . . .
H23 H 0.938712 0.600888 0.417670 0.041 Uiso 1 1 calc R U . . .
C26 C 0.5551(3) 0.61777(10) 0.49780(13) 0.0353(5) Uani 1 1 d . . . . .
H26 H 0.461462 0.620842 0.519587 0.042 Uiso 1 1 calc R U . . .
C20 C -0.1817(3) 1.02330(10) 0.39554(13) 0.0333(5) Uani 1 1 d . . . . .
H20 H -0.202668 1.058265 0.412508 0.040 Uiso 1 1 calc R U . . .
C29 C 0.2639(3) 0.47377(11) 0.39025(14) 0.0411(6) Uani 1 1 d . . . . .
C25 C 0.5600(3) 0.57657(10) 0.45355(13) 0.0385(6) Uani 1 1 d . . . . .
C34 C 0.1188(3) 0.47943(10) 0.42038(13) 0.0399(6) Uani 1 1 d . . . . .
H34 H 0.111237 0.507894 0.450263 0.048 Uiso 1 1 calc R U . . .
C24 C 0.7044(4) 0.57011(10) 0.42337(13) 0.0436(7) Uani 1 1 d . . . . .
H24 H 0.709026 0.541342 0.393623 0.052 Uiso 1 1 calc R U . . .
N5A N 0.4103(5) 0.54276(15) 0.44348(19) 0.0256(7) Uani 0.773(9) 1 d . . P A 1
N6A N 0.4132(5) 0.50685(12) 0.39903(14) 0.0260(7) Uani 0.773(9) 1 d . . P A 1
O4A O 1.3908(5) 0.62251(18) 0.7412(2) 0.0575(11) Uani 0.773(9) 1 d . . P A 1
O6A O 1.2936(6) 0.71382(19) 0.74199(19) 0.0708(14) Uani 0.773(9) 1 d . . P A 1
N5B N 0.4922(18) 0.5228(5) 0.4112(5) 0.033(3) Uani 0.227(9) 1 d . . P A 2
N6B N 0.3606(19) 0.5285(6) 0.4309(6) 0.030(3) Uani 0.227(9) 1 d . . P A 2
O4B O 1.3342(19) 0.6498(10) 0.7569(6) 0.072(6) Uani 0.227(9) 1 d . . P A 2
O6B O 1.3863(18) 0.7435(6) 0.7432(5) 0.059(4) Uani 0.227(9) 1 d . . P A 2
H1 H 1.171(3) 0.8121(11) 0.4469(12) 0.023(6) Uiso 1 1 d . . . . .
H2 H 1.150(3) 0.7395(11) 0.6062(13) 0.027(7) Uiso 1 1 d . . . . .
H9 H 0.645(3) 0.8071(10) 0.3488(12) 0.022(6) Uiso 1 1 d . . . . .
H28 H 0.599(3) 0.6886(11) 0.5898(13) 0.027(6) Uiso 1 1 d . . . . .

loop_
_atom_site_aniso_label
_atom_site_aniso_U_11
_atom_site_aniso_U_22
_atom_site_aniso_U_33
_atom_site_aniso_U_23
_atom_site_aniso_U_13
_atom_site_aniso_U_12
Mn1 0.01289(12) 0.01887(13) 0.01884(14) 0.00072(10) 0.00075(9) -0.00087(10)
O2 0.0137(6) 0.0210(6) 0.0241(7) -0.0001(5) -0.0004(5) 0.0006(5)
O1 0.0219(6) 0.0189(6) 0.0266(7) 0.0003(5) 0.0025(5) -0.0009(5)
O3 0.0214(7) 0.0599(11) 0.0288(9) 0.0170(8) -0.0010(6) -0.0025(7)
N1 0.0174(7) 0.0231(8) 0.0221(8) 0.0032(6) 0.0011(6) 0.0010(6)
N8 0.0178(7) 0.0241(8) 0.0287(9) 0.0025(7) 0.0017(6) 0.0020(6)
N3 0.0150(7) 0.0275(8) 0.0229(8) 0.0052(7) 0.0011(6) 0.0010(6)
N2 0.0160(7) 0.0236(8) 0.0222(8) 0.0020(6) 0.0013(6) 0.0002(6)
N7 0.0178(7) 0.0235(8) 0.0284(9) 0.0030(7) 0.0023(6) 0.0027(6)
N4 0.0173(7) 0.0240(8) 0.0208(8) -0.0019(6) 0.0024(6) -0.0004(6)
N10 0.120(3) 0.065(2) 0.094(3) -0.009(2) 0.042(2) -0.020(2)
N9 0.077(2) 0.0579(19) 0.096(3) -0.0085(18) 0.025(2) 0.0073(16)
Cl 0.0219(2) 0.0653(4) 0.0273(3) 0.0143(3) 0.00590(19) 0.0038(2)
C19 0.0202(9) 0.0389(12) 0.0399(13) 0.0107(10) 0.0033(8) 0.0080(9)
C28 0.0159(8) 0.0320(11) 0.0309(11) 0.0108(9) 0.0015(8) -0.0011(7)
C22 0.0303(10) 0.0200(9) 0.0254(10) 0.0036(8) -0.0038(8) -0.0031(8)
C17 0.0222(9) 0.0273(10) 0.0334(12) 0.0011(8) 0.0014(8) 0.0007(8)
C18 0.0201(9) 0.0383(12) 0.0329(12) 0.0050(9) -0.0026(8) -0.0011(8)
C5 0.0238(9) 0.0290(10) 0.0197(9) -0.0026(8) 0.0019(7) 0.0034(8)
C3 0.0190(8) 0.0304(10) 0.0271(10) 0.0000(8) 0.0058(7) 0.0031(7)
C1 0.0140(8) 0.0294(10) 0.0284(10) 0.0028(8) -0.0023(7) -0.0040(7)
C13 0.0217(9) 0.0202(9) 0.0283(10) -0.0010(8) 0.0027(7) 0.0015(7)
C8 0.0212(9) 0.0357(11) 0.0229(10) 0.0057(8) 0.0055(7) 0.0039(8)
C6 0.0230(9) 0.0315(10) 0.0222(10) -0.0022(8) -0.0020(7) 0.0012(8)
C14 0.0194(8) 0.0220(9) 0.0252(10) -0.0016(7) -0.0006(7) -0.0008(7)
C7 0.0267(10) 0.0346(11) 0.0200(10) 0.0035(8) 0.0036(8) 0.0046(8)
C15 0.0145(7) 0.0200(8) 0.0216(9) 0.0035(7) 0.0019(6) -0.0009(6)
C4 0.0257(9) 0.0292(10) 0.0221(10) 0.0000(8) 0.0072(7) 0.0051(8)
C9 0.0172(8) 0.0279(10) 0.0194(9) 0.0003(7) 0.0002(7) 0.0008(7)
C12 0.0158(8) 0.0216(9) 0.0261(10) 0.0042(7) 0.0036(7) 0.0023(7)
C2 0.0137(8) 0.0307(10) 0.0279(10) 0.0056(8) 0.0016(7) 0.0001(7)
C11 0.0172(8) 0.0244(9) 0.0206(9) 0.0030(7) 0.0017(7) -0.0007(7)
C16 0.0174(8) 0.0241(9) 0.0264(10) 0.0042(8) 0.0038(7) 0.0015(7)
O5 0.0373(11) 0.139(2) 0.0313(11) 0.0000(12) -0.0017(8) -0.0393(13)
C10 0.0160(8) 0.0244(9) 0.0192(9) 0.0020(7) 0.0028(6) -0.0002(7)
C35 0.071(3) 0.140(4) 0.056(2) -0.014(3) 0.001(2) -0.028(3)
C37 0.128(4) 0.069(2) 0.051(2) 0.0019(18) 0.012(2) -0.043(3)
C36 0.0444(16) 0.075(2) 0.056(2) -0.0143(18) 0.0089(15) -0.0003(16)
C38 0.096(3) 0.0485(19) 0.052(2) -0.0108(15) 0.0265(19) -0.0263(19)
C31 0.0655(19) 0.0364(14) 0.0342(14) 0.0086(11) -0.0073(13) -0.0093(13)
C32 0.0502(15) 0.0343(13) 0.0428(15) 0.0113(11) -0.0173(12) -0.0207(11)
C33 0.0392(13) 0.0390(13) 0.0462(15) 0.0104(11) -0.0081(11) -0.0137(11)
C30 0.0492(15) 0.0413(14) 0.0434(15) 0.0156(12) -0.0009(12) -0.0072(12)
C27 0.0232(9) 0.0265(10) 0.0333(12) 0.0083(9) -0.0047(8) -0.0070(8)
C21 0.0216(9) 0.0275(10) 0.0322(11) 0.0002(8) 0.0034(8) 0.0013(8)
C23 0.0484(14) 0.0215(10) 0.0300(12) 0.0000(8) 0.0001(10) -0.0002(9)
C26 0.0293(11) 0.0311(11) 0.0423(14) 0.0097(10) -0.0065(9) -0.0101(9)
C20 0.0249(10) 0.0294(11) 0.0461(14) 0.0003(10) 0.0063(9) 0.0060(8)
C29 0.0384(13) 0.0335(12) 0.0457(15) 0.0173(11) -0.0149(11) -0.0152(10)
C25 0.0399(13) 0.0301(12) 0.0416(14) 0.0075(10) -0.0080(11) -0.0096(10)
C34 0.0484(14) 0.0272(11) 0.0388(14) 0.0057(10) -0.0129(11) -0.0100(10)
C24 0.0734(19) 0.0186(10) 0.0327(13) -0.0018(9) -0.0149(12) -0.0029(11)
N5A 0.0268(16) 0.0206(15) 0.0276(17) -0.0029(11) -0.0022(12) -0.0056(11)
N6A 0.0304(15) 0.0193(12) 0.0265(13) -0.0040(10) -0.0028(11) -0.0077(11)
O4A 0.0429(18) 0.071(2) 0.058(2) 0.0419(19) 0.0063(15) 0.0088(15)
O6A 0.079(3) 0.071(3) 0.071(2) -0.0090(19) 0.044(2) 0.013(2)
N5B 0.045(7) 0.027(5) 0.027(5) -0.002(4) 0.007(4) 0.006(5)
N6B 0.035(7) 0.031(6) 0.023(5) 0.000(4) -0.002(5) 0.001(5)
O4B 0.050(8) 0.131(16) 0.034(6) 0.039(8) -0.004(5) -0.039(9)
O6B 0.062(8) 0.056(7) 0.057(7) -0.022(5) 0.006(5) 0.021(6)

loop_
_atom_type_symbol
_atom_type_description
_atom_type_scat_dispersion_real
_atom_type_scat_dispersion_imag
_atom_type_scat_source
C C 0.0033 0.0016 'International Tables Vol C Tables 4.2.6.8 and 6.1.1.4'
H H 0.0000 0.0000 'International Tables Vol C Tables 4.2.6.8 and 6.1.1.4'
Cl Cl 0.1484 0.1585 'International Tables Vol C Tables 4.2.6.8 and 6.1.1.4'
Mn Mn 0.3368 0.7283 'International Tables Vol C Tables 4.2.6.8 and 6.1.1.4'
N N 0.0061 0.0033 'International Tables Vol C Tables 4.2.6.8 and 6.1.1.4'
O O 0.0106 0.0060 'International Tables Vol C Tables 4.2.6.8 and 6.1.1.4'

loop_
_geom_angle_atom_site_label_1
_geom_angle_atom_site_label_2
_geom_angle_atom_site_label_3
_geom_angle
_geom_angle_site_symmetry_1
_geom_angle_site_symmetry_3
_geom_angle_publ_flag
O1 Mn1 O2 176.94(6) . . ?
O1 Mn1 N3 87.68(7) . . ?
O2 Mn1 N3 91.60(7) . . ?
O1 Mn1 N4 91.22(6) . . ?
O2 Mn1 N4 86.30(6) . . ?
N3 Mn1 N4 112.36(6) . . ?
O1 Mn1 N1 87.84(6) . . ?
O2 Mn1 N1 93.70(6) . . ?
N3 Mn1 N1 162.84(6) . . ?
N4 Mn1 N1 84.28(6) . . ?
O1 Mn1 N2 96.84(6) . . ?
O2 Mn1 N2 86.04(6) . . ?
N3 Mn1 N2 84.56(6) . . ?
N4 Mn1 N2 161.60(6) . . ?
N1 Mn1 N2 79.55(6) . . ?
C15 O2 Mn1 121.93(12) . . ?
C22 O1 Mn1 120.82(13) . . ?
C2 N1 C3 111.51(16) . . ?
C2 N1 Mn1 106.57(12) . . ?
C3 N1 Mn1 116.05(12) . . ?
N7 N8 C16 113.16(17) . . ?
C28 N3 C8 117.40(18) . . ?
C28 N3 Mn1 121.46(16) . . ?
C8 N3 Mn1 121.00(13) . . ?
C1 N2 C6 111.70(16) . . ?
C1 N2 Mn1 106.43(12) . . ?
C6 N2 Mn1 116.41(12) . . ?
N8 N7 C12 114.30(17) . . ?
C9 N4 C5 117.82(17) . . ?
C9 N4 Mn1 121.45(14) . . ?
C5 N4 Mn1 120.56(12) . . ?
O4B Cl O5 120.1(6) . . ?
O6A Cl O5 120.5(3) . . ?
O4B Cl O3 123.4(6) . . ?
O6A Cl O3 106.9(2) . . ?
O5 Cl O3 108.86(11) . . ?
O6A Cl O4A 108.2(2) . . ?
O5 Cl O4A 104.21(19) . . ?
O3 Cl O4A 107.6(2) . . ?
O4B Cl O6B 102.1(10) . . ?
O5 Cl O6B 85.2(5) . . ?
O3 Cl O6B 109.0(4) . . ?
C18 C19 C20 120.1(2) . . ?
N3 C28 C27 124.0(2) . . ?
O1 C22 C23 119.7(2) . . ?
O1 C22 C27 122.5(2) . . ?
C23 C22 C27 117.8(2) . . ?
C16 C17 C18 120.1(2) . . ?
C19 C18 C17 119.9(2) . . ?
N4 C5 C4 111.25(17) . . ?
N1 C3 C4 112.41(16) . . ?
N2 C1 C2 108.70(16) . . ?
C14 C13 C12 120.81(19) . . ?
N3 C8 C7 111.83(17) . . ?
N2 C6 C7 112.21(17) . . ?
C13 C14 C15 120.62(18) . . ?
C6 C7 C8 115.24(18) . . ?
O2 C15 C14 118.54(17) . . ?
O2 C15 C10 122.84(17) . . ?
C14 C15 C10 118.59(17) . . ?
C3 C4 C5 115.23(18) . . ?
N4 C9 C10 124.16(18) . . ?
C11 C12 C13 119.52(17) . . ?
C11 C12 N7 124.07(18) . . ?
C13 C12 N7 116.29(18) . . ?
N1 C2 C1 109.46(16) . . ?
C12 C11 C10 120.35(18) . . ?
C17 C16 C21 120.18(19) . . ?
C17 C16 N8 115.97(18) . . ?
C21 C16 N8 123.85(18) . . ?
C11 C10 C15 120.04(18) . . ?
C11 C10 C9 118.53(17) . . ?
C15 C10 C9 121.18(17) . . ?
N9 C36 C35 177.2(5) . . ?
N10 C38 C37 177.9(4) . . ?
C32 C31 C30 120.6(3) . . ?
C31 C32 C33 120.4(2) . . ?
C32 C33 C34 119.7(3) . . ?
C29 C30 C31 119.6(3) . . ?
C26 C27 C22 120.5(2) . . ?
C26 C27 C28 117.7(2) . . ?
C22 C27 C28 121.62(18) . . ?
C20 C21 C16 119.3(2) . . ?
C22 C23 C24 120.3(3) . . ?
C25 C26 C27 121.1(3) . . ?
C21 C20 C19 120.5(2) . . ?
C30 C29 C34 120.5(2) . . ?
C30 C29 N6A 111.1(3) . . ?
C34 C29 N6A 128.4(3) . . ?
C30 C29 N6B 146.6(5) . . ?
C34 C29 N6B 92.8(5) . . ?
C26 C25 C24 119.4(2) . . ?
C26 C25 N5A 114.0(3) . . ?
C24 C25 N5A 126.5(3) . . ?
C26 C25 N5B 156.2(5) . . ?
C24 C25 N5B 84.3(5) . . ?
C26 C25 N6B 119.3(4) . . ?
C24 C25 N6B 121.2(4) . . ?
N5B C25 N6B 37.1(6) . . ?
C33 C34 C29 119.1(3) . . ?
C25 C24 C23 120.9(2) . . ?
N6A N5A C25 113.0(3) . . ?
N5A N6A C29 111.8(3) . . ?
N6B N5B C25 88.0(11) . . ?
N5B N6B C29 95.9(13) . . ?
N5B N6B C25 54.9(12) . . ?
C29 N6B C25 150.8(8) . . ?

loop_
_geom_bond_atom_site_label_1
_geom_bond_atom_site_label_2
_geom_bond_distance
_geom_bond_site_symmetry_2
_geom_bond_publ_flag
Mn1 O1 1.8702(14) . ?
Mn1 O2 1.8734(14) . ?
Mn1 N3 2.0872(17) . ?
Mn1 N4 2.1274(17) . ?
Mn1 N1 2.2201(17) . ?
Mn1 N2 2.2499(17) . ?
O2 C15 1.333(2) . ?
O1 C22 1.335(2) . ?
O3 Cl 1.4315(18) . ?
N1 C2 1.475(2) . ?
N1 C3 1.478(3) . ?
N8 N7 1.255(2) . ?
N8 C16 1.433(2) . ?
N3 C28 1.280(3) . ?
N3 C8 1.474(3) . ?
N2 C1 1.474(3) . ?
N2 C6 1.476(3) . ?
N7 C12 1.420(2) . ?
N4 C9 1.281(2) . ?
N4 C5 1.471(3) . ?
N10 C38 1.156(5) . ?
N9 C36 1.131(5) . ?
Cl O4B 1.301(11) . ?
Cl O6A 1.392(3) . ?
Cl O5 1.415(2) . ?
Cl O4A 1.462(4) . ?
Cl O6B 1.641(11) . ?
C19 C18 1.374(3) . ?
C19 C20 1.390(3) . ?
C28 C27 1.439(3) . ?
C22 C23 1.399(3) . ?
C22 C27 1.416(3) . ?
C17 C16 1.386(3) . ?
C17 C18 1.393(3) . ?
C5 C4 1.527(3) . ?
C3 C4 1.525(3) . ?
C1 C2 1.507(3) . ?
C13 C14 1.378(3) . ?
C13 C12 1.397(3) . ?
C8 C7 1.526(3) . ?
C6 C7 1.514(3) . ?
C14 C15 1.404(3) . ?
C15 C10 1.417(3) . ?
C9 C10 1.452(3) . ?
C12 C11 1.390(3) . ?
C11 C10 1.396(3) . ?
C16 C21 1.390(3) . ?
C35 C36 1.433(6) . ?
C37 C38 1.413(6) . ?
C31 C32 1.371(5) . ?
C31 C30 1.379(4) . ?
C32 C33 1.384(4) . ?
C33 C34 1.389(3) . ?
C30 C29 1.375(4) . ?
C27 C26 1.404(3) . ?
C21 C20 1.386(3) . ?
C23 C24 1.399(4) . ?
C26 C25 1.354(4) . ?
C29 C34 1.399(4) . ?
C29 N6A 1.421(4) . ?
C29 N6B 1.686(16) . ?
C25 C24 1.397(4) . ?
C25 N5A 1.434(4) . ?
C25 N5B 1.611(15) . ?
C25 N6B 1.968(17) . ?
N5A N6A 1.266(5) . ?
N5B N6B 1.19(2) . ?

loop_
_geom_torsion_atom_site_label_1
_geom_torsion_atom_site_label_2
_geom_torsion_atom_site_label_3
_geom_torsion_atom_site_label_4
_geom_torsion
_geom_torsion_site_symmetry_1
_geom_torsion_site_symmetry_2
_geom_torsion_site_symmetry_3
_geom_torsion_site_symmetry_4
_geom_torsion_publ_flag
N3 Mn1 O2 C15 -62.63(15) . . . . ?
N4 Mn1 O2 C15 49.68(15) . . . . ?
N1 Mn1 O2 C15 133.70(15) . . . . ?
N2 Mn1 O2 C15 -147.06(15) . . . . ?
N3 Mn1 O1 C22 49.00(16) . . . . ?
N4 Mn1 O1 C22 -63.34(16) . . . . ?
N1 Mn1 O1 C22 -147.57(16) . . . . ?
N2 Mn1 O1 C22 133.23(15) . . . . ?
C16 N8 N7 C12 -176.90(17) . . . . ?
C8 N3 C28 C27 -174.19(18) . . . . ?
Mn1 N3 C28 C27 1.6(3) . . . . ?
Mn1 O1 C22 C23 141.26(17) . . . . ?
Mn1 O1 C22 C27 -40.6(3) . . . . ?
C20 C19 C18 C17 -0.8(4) . . . . ?
C16 C17 C18 C19 0.6(4) . . . . ?
C9 N4 C5 C4 111.9(2) . . . . ?
Mn1 N4 C5 C4 -63.3(2) . . . . ?
C2 N1 C3 C4 -173.93(17) . . . . ?
Mn1 N1 C3 C4 63.8(2) . . . . ?
C6 N2 C1 C2 -171.80(16) . . . . ?
Mn1 N2 C1 C2 -43.74(17) . . . . ?
C28 N3 C8 C7 112.3(2) . . . . ?
Mn1 N3 C8 C7 -63.6(2) . . . . ?
C1 N2 C6 C7 -175.60(16) . . . . ?
Mn1 N2 C6 C7 61.9(2) . . . . ?
C12 C13 C14 C15 1.2(3) . . . . ?
N2 C6 C7 C8 -67.5(2) . . . . ?
N3 C8 C7 C6 65.7(2) . . . . ?
Mn1 O2 C15 C14 140.82(15) . . . . ?
Mn1 O2 C15 C10 -41.3(2) . . . . ?
C13 C14 C15 O2 178.17(18) . . . . ?
C13 C14 C15 C10 0.2(3) . . . . ?
N1 C3 C4 C5 -67.9(2) . . . . ?
N4 C5 C4 C3 65.1(2) . . . . ?
C5 N4 C9 C10 -171.36(18) . . . . ?
Mn1 N4 C9 C10 3.9(3) . . . . ?
C14 C13 C12 C11 -2.9(3) . . . . ?
C14 C13 C12 N7 -179.18(19) . . . . ?
N8 N7 C12 C11 25.4(3) . . . . ?
N8 N7 C12 C13 -158.46(19) . . . . ?
C3 N1 C2 C1 -172.95(17) . . . . ?
Mn1 N1 C2 C1 -45.38(18) . . . . ?
N2 C1 C2 N1 62.2(2) . . . . ?
C13 C12 C11 C10 3.1(3) . . . . ?
N7 C12 C11 C10 179.15(18) . . . . ?
C18 C17 C16 C21 0.1(3) . . . . ?
C18 C17 C16 N8 -179.6(2) . . . . ?
N7 N8 C16 C17 173.69(19) . . . . ?
N7 N8 C16 C21 -6.0(3) . . . . ?
C12 C11 C10 C15 -1.7(3) . . . . ?
C12 C11 C10 C9 -176.03(18) . . . . ?
O2 C15 C10 C11 -177.80(18) . . . . ?
C14 C15 C10 C11 0.0(3) . . . . ?
O2 C15 C10 C9 -3.7(3) . . . . ?
C14 C15 C10 C9 174.18(18) . . . . ?
N4 C9 C10 C11 -164.23(19) . . . . ?
N4 C9 C10 C15 21.6(3) . . . . ?
C30 C31 C32 C33 -0.2(4) . . . . ?
C31 C32 C33 C34 0.2(4) . . . . ?
C32 C31 C30 C29 0.2(4) . . . . ?
O1 C22 C27 C26 -178.92(19) . . . . ?
C23 C22 C27 C26 -0.7(3) . . . . ?
O1 C22 C27 C28 -4.0(3) . . . . ?
C23 C22 C27 C28 174.2(2) . . . . ?
N3 C28 C27 C26 -161.5(2) . . . . ?
N3 C28 C27 C22 23.4(3) . . . . ?
C17 C16 C21 C20 -0.7(3) . . . . ?
N8 C16 C21 C20 179.0(2) . . . . ?
O1 C22 C23 C24 -179.0(2) . . . . ?
C27 C22 C23 C24 2.7(3) . . . . ?
C22 C27 C26 C25 -2.4(3) . . . . ?
C28 C27 C26 C25 -177.5(2) . . . . ?
C16 C21 C20 C19 0.5(4) . . . . ?
C18 C19 C20 C21 0.2(4) . . . . ?
C31 C30 C29 C34 -0.3(4) . . . . ?
C31 C30 C29 N6A 179.6(2) . . . . ?
C31 C30 C29 N6B 178.6(8) . . . . ?
C27 C26 C25 C24 3.4(4) . . . . ?
C27 C26 C25 N5A -177.4(2) . . . . ?
C27 C26 C25 N5B 179.1(9) . . . . ?
C27 C26 C25 N6B -174.6(4) . . . . ?
C32 C33 C34 C29 -0.3(4) . . . . ?
C30 C29 C34 C33 0.4(4) . . . . ?
N6A C29 C34 C33 -179.5(2) . . . . ?
N6B C29 C34 C33 -179.0(5) . . . . ?
C26 C25 C24 C23 -1.4(4) . . . . ?
N5A C25 C24 C23 179.6(3) . . . . ?
N5B C25 C24 C23 -179.6(4) . . . . ?
N6B C25 C24 C23 176.6(4) . . . . ?
C22 C23 C24 C25 -1.8(4) . . . . ?
C26 C25 N5A N6A 175.8(3) . . . . ?
C24 C25 N5A N6A -5.2(5) . . . . ?
C25 N5A N6A C29 179.7(2) . . . . ?
C30 C29 N6A N5A -174.8(3) . . . . ?
C34 C29 N6A N5A 5.0(4) . . . . ?
C26 C25 N5B N6B 9.1(14) . . . . ?
C24 C25 N5B N6B -174.7(8) . . . . ?
C25 N5B N6B C29 179.7(6) . . . . ?
C30 C29 N6B N5B -4.7(14) . . . . ?
C34 C29 N6B N5B 174.3(8) . . . . ?
C30 C29 N6B C25 -4(2) . . . . ?
C34 C29 N6B C25 174.9(14) . . . . ?
